data_7232472
loop_
_publ_author_name
'Koppireddi, Satish'
'Liu, Chuan-Zhi'
'Wang, Hui'
'Zhang, Dan-Wei'
'Li, Zhan-Ting'

_publ_section_title
;
 Halogen and hydrogen bonding-driven self-assembly of supramolecular
 macrocycles and double helices from hydrogen-bonded arylamide foldamers
;
_journal_issue 16
_journal_name_full CrystEngComm
_journal_page_first 2626
_journal_paper_doi 10.1039/C8CE02187B
_journal_volume 21
_journal_year 2019
_chemical_formula_sum 'C39 H50 F8 I2 N4 O7'
_chemical_formula_weight 1092.63
_space_group_crystal_system triclinic
_space_group_IT_number 2
_space_group_name_Hall '-P 1'
_space_group_name_H-M_alt 'P -1'
_symmetry_space_group_name_Hall '-P 1'
_symmetry_space_group_name_H-M 'P -1'
_atom_sites_solution_hydrogens geom
_audit_creation_method SHELXL-2014/7
_audit_update_record
;
2018-12-26 deposited with the CCDC.    2019-03-06 downloaded from the CCDC.
;
_cell_angle_alpha 69.045(2)
_cell_angle_beta 76.089(2)
_cell_angle_gamma 82.935(2)
_cell_formula_units_Z 2
_cell_length_a 9.6130(6)
_cell_length_b 15.5774(10)
_cell_length_c 16.8800(11)
_cell_measurement_reflns_used 9264
_cell_measurement_temperature 173(2)
_cell_measurement_theta_max 57.04
_cell_measurement_theta_min 2.95
_cell_volume 2289.4(3)
_computing_cell_refinement 'Bruker SAINT'
_computing_data_collection 'Bruker APEX2'
_computing_data_reduction 'Bruker SAINT'
_computing_molecular_graphics 'Bruker SHELXTL'
_computing_publication_material 'Bruker SHELXTL'
_computing_structure_refinement 'SHELXL-2014/7 (Sheldrick, 2014)'
_computing_structure_solution 'SHELXS-97 (Sheldrick 2008)'
_diffrn_ambient_temperature 173(2)
_diffrn_measured_fraction_theta_full 0.996
_diffrn_measured_fraction_theta_max 0.992
_diffrn_measurement_device_type 'Bruker APEX-II CCD'
_diffrn_measurement_method '\f and \w scans'
_diffrn_radiation_type GaK\a
_diffrn_radiation_wavelength 1.34138
_diffrn_reflns_av_R_equivalents 0.0564
_diffrn_reflns_av_unetI/netI 0.0551
_diffrn_reflns_Laue_measured_fraction_full 0.996
_diffrn_reflns_Laue_measured_fraction_max 0.992
_diffrn_reflns_limit_h_max 11
_diffrn_reflns_limit_h_min -11
_diffrn_reflns_limit_k_max 19
_diffrn_reflns_limit_k_min -19
_diffrn_reflns_limit_l_max 21
_diffrn_reflns_limit_l_min -21
_diffrn_reflns_number 29970
_diffrn_reflns_point_group_measured_fraction_full 0.996
_diffrn_reflns_point_group_measured_fraction_max 0.992
_diffrn_reflns_theta_full 53.594
_diffrn_reflns_theta_max 57.041
_diffrn_reflns_theta_min 2.495
_exptl_absorpt_coefficient_mu 7.871
_exptl_absorpt_correction_T_max 0.702
_exptl_absorpt_correction_T_min 0.502
_exptl_absorpt_correction_type multi-scan
_exptl_absorpt_process_details sadabs
_exptl_crystal_colour yellow
_exptl_crystal_density_diffrn 1.585
_exptl_crystal_description block
_exptl_crystal_F_000 1092
_exptl_crystal_size_max 0.120
_exptl_crystal_size_mid 0.080
_exptl_crystal_size_min 0.060
_refine_diff_density_max 2.071
_refine_diff_density_min -1.408
_refine_diff_density_rms 0.117
_refine_ls_extinction_method none
_refine_ls_goodness_of_fit_ref 1.071
_refine_ls_hydrogen_treatment constr
_refine_ls_matrix_type full
_refine_ls_number_parameters 637
_refine_ls_number_reflns 9294
_refine_ls_number_restraints 188
_refine_ls_restrained_S_all 1.075
_refine_ls_R_factor_all 0.0656
_refine_ls_R_factor_gt 0.0588
_refine_ls_shift/su_max 0.001
_refine_ls_shift/su_mean 0.000
_refine_ls_structure_factor_coef Fsqd
_refine_ls_weighting_details 'w=1/[\s^2^(Fo^2^)+(0.0882P)^2^+3.9544P] where P=(Fo^2^+2Fc^2^)/3'
_refine_ls_weighting_scheme calc
_refine_ls_wR_factor_gt 0.1639
_refine_ls_wR_factor_ref 0.1694
_reflns_Friedel_coverage 0.000
_reflns_number_gt 7908
_reflns_number_total 9294
_reflns_threshold_expression 'I > 2\s(I)'
_cod_data_source_file c8ce02187b2.cif
_cod_data_source_block ga_80427a_a
_cod_depositor_comments 'Adding full bibliography for 7232470--7232474.cif.'
_cod_database_code 7232472
_shelx_shelxl_version_number 2014/7
_shelx_space_group_comment
; 
The symmetry employed for this shelxl refinement is uniquely defined 
by the following loop, which should always be used as a source of 
symmetry information in preference to the above space-group names. 
They are only intended as comments. 
;
_shelx_estimated_absorpt_t_min 0.452
_shelx_estimated_absorpt_t_max 0.650

loop_
_space_group_symop_operation_xyz
'x, y, z'
'-x, -y, -z'

loop_
_atom_site_label
_atom_site_type_symbol
_atom_site_fract_x
_atom_site_fract_y
_atom_site_fract_z
_atom_site_U_iso_or_equiv
_atom_site_adp_type
_atom_site_occupancy
_atom_site_site_symmetry_order
_atom_site_calc_flag
_atom_site_refinement_flags_posn
_atom_site_refinement_flags_adp
_atom_site_refinement_flags_occupancy
_atom_site_disorder_assembly
_atom_site_disorder_group
N1 N 0.2722(5) 0.4033(3) 0.4971(3) 0.0493(10) Uani 1 1 d . . . . .
N2 N 0.3218(5) 0.5810(3) 0.5852(3) 0.0400(9) Uani 1 1 d . . . . .
H2 H 0.2898 0.6384 0.5765 0.048 Uiso 1 1 calc R U . . .
N3 N 0.6553(4) 0.5657(3) 0.9318(3) 0.0431(9) Uani 1 1 d . . . . .
H3 H 0.5917 0.6076 0.9435 0.052 Uiso 1 1 calc R U . . .
N4 N 0.8980(5) 0.3953(3) 1.0562(3) 0.0498(10) Uani 1 1 d . . . . .
O1 O 0.4627(4) 0.4682(2) 0.6582(2) 0.0481(8) Uani 1 1 d . . . . .
O2 O 0.7539(4) 0.5015(3) 0.8301(3) 0.0531(9) Uani 1 1 d . . . . .
O3 O 0.1705(4) 0.6757(2) 0.4658(3) 0.0507(9) Uani 1 1 d . . . . .
O4 O 0.2404(4) 0.7136(2) 0.6581(2) 0.0445(8) Uani 1 1 d . . . . .
O5 O 0.4961(4) 0.7193(3) 0.8688(3) 0.0597(11) Uani 1 1 d . . . . .
O6 O 0.6432(4) 0.6284(2) 1.0598(2) 0.0438(7) Uani 1 1 d . . . . .
C1 C 0.3155(6) 0.4445(3) 0.5451(3) 0.0454(11) Uani 1 1 d . . . . .
H1A H 0.3715 0.4093 0.5860 0.055 Uiso 1 1 calc R U . . .
C2 C 0.2812(5) 0.5355(3) 0.5366(3) 0.0366(9) Uani 1 1 d . . . . .
C3 C 0.2001(5) 0.5871(3) 0.4737(3) 0.0390(10) Uani 1 1 d . . . . .
C4 C 0.1599(6) 0.5439(4) 0.4244(3) 0.0443(11) Uani 1 1 d . . . . .
H4 H 0.1070 0.5768 0.3811 0.053 Uiso 1 1 calc R U . . .
C5 C 0.1979(6) 0.4521(4) 0.4393(3) 0.0467(11) Uani 1 1 d . . . . .
H5 H 0.1686 0.4227 0.4058 0.056 Uiso 1 1 calc R U . . .
C6 C 0.4057(5) 0.5451(3) 0.6445(3) 0.0370(9) Uani 1 1 d . . . . .
C7 C 0.4276(5) 0.6021(3) 0.6956(3) 0.0356(9) Uani 1 1 d . . . . .
C8 C 0.5308(5) 0.5678(3) 0.7446(3) 0.0347(9) Uani 1 1 d . . . . .
H8 H 0.5884 0.5158 0.7378 0.042 Uiso 1 1 calc R U . . .
C9 C 0.5557(5) 0.6051(3) 0.8033(3) 0.0377(9) Uani 1 1 d . . . . .
C10 C 0.4719(5) 0.6839(3) 0.8105(3) 0.0395(10) Uani 1 1 d . . . . .
C11 C 0.3707(5) 0.7222(3) 0.7598(3) 0.0402(10) Uani 1 1 d . . . . .
H11 H 0.3184 0.7772 0.7630 0.048 Uiso 1 1 calc R U . . .
C12 C 0.3453(5) 0.6809(3) 0.7047(3) 0.0375(9) Uani 1 1 d . . . . .
C13 C 0.6642(5) 0.5539(3) 0.8558(3) 0.0406(10) Uani 1 1 d . . . . .
C14 C 0.8195(6) 0.4380(4) 0.9964(3) 0.0471(11) Uani 1 1 d . . . . .
H14 H 0.8202 0.4124 0.9530 0.057 Uiso 1 1 calc R U . . .
C15 C 0.7372(5) 0.5181(3) 0.9952(3) 0.0400(10) Uani 1 1 d . . . . .
C16 C 0.7310(5) 0.5531(3) 1.0619(3) 0.0417(10) Uani 1 1 d . . . . .
C17 C 0.8148(6) 0.5090(4) 1.1229(3) 0.0464(11) Uani 1 1 d . . . . .
H17 H 0.8161 0.5318 1.1679 0.056 Uiso 1 1 calc R U . . .
C18 C 0.8959(6) 0.4313(4) 1.1166(3) 0.0508(12) Uani 1 1 d . . . . .
H18 H 0.9537 0.4019 1.1580 0.061 Uiso 1 1 calc R U . . .
C19 C 0.1131(7) 0.7327(4) 0.3899(4) 0.0591(15) Uani 1 1 d . . . . .
H19A H 0.0159 0.7131 0.3958 0.071 Uiso 1 1 calc R U . . .
H19B H 0.1750 0.7240 0.3371 0.071 Uiso 1 1 calc R U . . .
C20 C 0.1059(7) 0.8315(4) 0.3810(4) 0.0578(14) Uani 1 1 d . . . . .
H20 H 0.0334 0.8404 0.4311 0.069 Uiso 1 1 calc R U . . .
C21 C 0.2476(8) 0.8630(5) 0.3808(5) 0.0702(17) Uani 1 1 d . . . . .
H21A H 0.2815 0.8229 0.4327 0.105 Uiso 1 1 calc R U . . .
H21B H 0.2360 0.9264 0.3806 0.105 Uiso 1 1 calc R U . . .
H21C H 0.3177 0.8602 0.3288 0.105 Uiso 1 1 calc R U . . .
C22 C 0.0533(9) 0.8865(5) 0.2968(5) 0.077(2) Uani 1 1 d . . . . .
H22A H 0.0235 0.9491 0.2963 0.116 Uiso 1 1 calc R U . . .
H22B H -0.0282 0.8563 0.2941 0.116 Uiso 1 1 calc R U . . .
H22C H 0.1312 0.8889 0.2466 0.116 Uiso 1 1 calc R U . . .
C23 C 0.1454(6) 0.7877(3) 0.6722(3) 0.0436(11) Uani 1 1 d . . . . .
H23A H 0.1980 0.8452 0.6505 0.052 Uiso 1 1 calc R U . . .
H23B H 0.1042 0.7735 0.7349 0.052 Uiso 1 1 calc R U . . .
C24 C 0.0276(7) 0.7988(4) 0.6235(4) 0.0533(13) Uani 1 1 d . . . . .
H24 H 0.0731 0.7987 0.5636 0.064 Uiso 1 1 calc R U . . .
C25 C -0.0727(8) 0.7195(5) 0.6670(6) 0.074(2) Uani 1 1 d . . . . .
H25A H -0.0195 0.6620 0.6660 0.112 Uiso 1 1 calc R U . . .
H25B H -0.1506 0.7299 0.6359 0.112 Uiso 1 1 calc R U . . .
H25C H -0.1131 0.7155 0.7273 0.112 Uiso 1 1 calc R U . . .
C26 C -0.0505(8) 0.8915(4) 0.6158(5) 0.0681(17) Uani 1 1 d . . . . .
H26A H -0.0849 0.8962 0.6737 0.102 Uiso 1 1 calc R U . . .
H26B H -0.1323 0.8971 0.5887 0.102 Uiso 1 1 calc R U . . .
H26C H 0.0153 0.9408 0.5799 0.102 Uiso 1 1 calc R U . . .
C27 C 0.442(3) 0.816(2) 0.8611(17) 0.054(4) Uani 0.528(13) 1 d D U P A 1
H27A H 0.3511 0.8148 0.9041 0.064 Uiso 0.528(13) 1 calc R U P A 1
H27B H 0.4225 0.8488 0.8024 0.064 Uiso 0.528(13) 1 calc R U P A 1
C28 C 0.5513(12) 0.8662(7) 0.8766(7) 0.046(3) Uani 0.528(13) 1 d D U P A 1
H28 H 0.5844 0.8247 0.9299 0.055 Uiso 0.528(13) 1 calc R U P A 1
C29 C 0.681(2) 0.8858(19) 0.8024(12) 0.081(6) Uani 0.528(13) 1 d D U P A 1
H29A H 0.6518 0.9238 0.7484 0.121 Uiso 0.528(13) 1 calc R U P A 1
H29B H 0.7259 0.8276 0.7967 0.121 Uiso 0.528(13) 1 calc R U P A 1
H29C H 0.7505 0.9185 0.8142 0.121 Uiso 0.528(13) 1 calc R U P A 1
C30 C 0.4866(15) 0.9538(8) 0.8938(11) 0.073(4) Uani 0.528(13) 1 d D U P A 1
H30A H 0.5576 0.9810 0.9099 0.109 Uiso 0.528(13) 1 calc R U P A 1
H30B H 0.4019 0.9390 0.9414 0.109 Uiso 0.528(13) 1 calc R U P A 1
H30C H 0.4588 0.9978 0.8414 0.109 Uiso 0.528(13) 1 calc R U P A 1
C27' C 0.419(4) 0.797(2) 0.8856(17) 0.054(4) Uani 0.472(13) 1 d D . P A 2
H27C H 0.4171 0.7937 0.9454 0.064 Uiso 0.472(13) 1 calc R U P A 2
H27D H 0.3196 0.8001 0.8779 0.064 Uiso 0.472(13) 1 calc R U P A 2
C28' C 0.5015(14) 0.8781(8) 0.8194(8) 0.057(4) Uani 0.472(13) 1 d D U P A 2
H28' H 0.5101 0.8768 0.7596 0.068 Uiso 0.472(13) 1 calc R U P A 2
C29' C 0.651(2) 0.875(2) 0.8375(17) 0.097(8) Uani 0.472(13) 1 d D U P A 2
H29D H 0.6774 0.8112 0.8699 0.145 Uiso 0.472(13) 1 calc R U P A 2
H29E H 0.6502 0.9140 0.8718 0.145 Uiso 0.472(13) 1 calc R U P A 2
H29F H 0.7206 0.8967 0.7824 0.145 Uiso 0.472(13) 1 calc R U P A 2
C30' C 0.420(3) 0.9661(10) 0.8275(14) 0.112(9) Uani 0.472(13) 1 d D U P A 2
H30D H 0.3251 0.9691 0.8144 0.168 Uiso 0.472(13) 1 calc R U P A 2
H30E H 0.4735 1.0196 0.7864 0.168 Uiso 0.472(13) 1 calc R U P A 2
H30F H 0.4089 0.9659 0.8868 0.168 Uiso 0.472(13) 1 calc R U P A 2
C31 C 0.6320(6) 0.6645(4) 1.1289(3) 0.0494(12) Uani 1 1 d . . . . .
H31A H 0.7257 0.6875 1.1253 0.059 Uiso 1 1 calc R U . . .
H31B H 0.6058 0.6151 1.1857 0.059 Uiso 1 1 calc R U . . .
C32 C 0.5195(7) 0.7417(4) 1.1215(4) 0.0588(14) Uani 1 1 d . . . . .
H32 H 0.5482 0.7914 1.0642 0.071 Uiso 1 1 calc R U . . .
C33 C 0.3742(7) 0.7108(5) 1.1277(5) 0.0752(19) Uani 1 1 d . . . . .
H33A H 0.3807 0.6810 1.0847 0.113 Uiso 1 1 calc R U . . .
H33B H 0.3068 0.7642 1.1165 0.113 Uiso 1 1 calc R U . . .
H33C H 0.3402 0.6670 1.1860 0.113 Uiso 1 1 calc R U . . .
C34 C 0.5179(11) 0.7798(6) 1.1937(6) 0.094(3) Uani 1 1 d . . . . .
H34A H 0.4676 0.8403 1.1813 0.141 Uiso 1 1 calc R U . . .
H34B H 0.6167 0.7859 1.1966 0.141 Uiso 1 1 calc R U . . .
H34C H 0.4684 0.7377 1.2493 0.141 Uiso 1 1 calc R U . . .
C35 C 0.3732(7) 0.0779(4) 0.5619(5) 0.0600(15) Uani 1 1 d . . . . .
C36 C 0.4814(6) 0.0520(4) 0.4917(4) 0.0492(12) Uani 1 1 d . . . . .
F1 F 0.2495(4) 0.0386(3) 0.5743(4) 0.109(2) Uani 1 1 d . U . . .
F2 F 0.4152(7) 0.0417(3) 0.6375(3) 0.1077(19) Uani 1 1 d . U . . .
F3 F 0.6042(4) 0.0926(2) 0.4796(3) 0.0721(11) Uani 1 1 d . . . . .
F4 F 0.4342(5) 0.0879(3) 0.4176(3) 0.0818(12) Uani 1 1 d . . . . .
I1 I 0.33475(4) 0.22542(2) 0.52956(2) 0.05122(13) Uani 1 1 d . . . . .
C37 C 0.0870(16) 0.1065(11) 0.0022(11) 0.082(4) Uani 0.586(13) 1 d D U P B 1
C38 C -0.0241(16) 0.0404(13) 0.0132(10) 0.063(4) Uani 0.586(13) 1 d D U P B 1
F5 F 0.1787(18) 0.0566(11) 0.0559(16) 0.164(9) Uani 0.586(13) 1 d D U P B 1
F6 F 0.1498(19) 0.1348(10) -0.0836(11) 0.164(7) Uani 0.586(13) 1 d D U P B 1
F7 F -0.1191(13) 0.0898(8) -0.0318(8) 0.088(4) Uani 0.586(13) 1 d D U P B 1
F8 F -0.0859(14) 0.0155(5) 0.0991(6) 0.116(4) Uani 0.586(13) 1 d D U P B 1
C37' C 0.0748(19) 0.0948(15) 0.0409(10) 0.069(4) Uani 0.414(13) 1 d D U P B 2
C38' C -0.011(2) 0.055(2) -0.0004(13) 0.065(5) Uani 0.414(13) 1 d D U P B 2
F5' F 0.2092(13) 0.0934(11) -0.0117(14) 0.095(6) Uani 0.414(13) 1 d D U P B 2
F6' F 0.073(3) 0.0337(11) 0.1189(10) 0.162(10) Uani 0.414(13) 1 d D U P B 2
F7' F -0.1523(17) 0.0712(17) 0.0159(17) 0.130(10) Uani 0.414(13) 1 d D U P B 2
F8' F 0.036(2) 0.1049(12) -0.0851(9) 0.136(7) Uani 0.414(13) 1 d D U P B 2
I2 I 0.00590(4) 0.22668(3) 0.04185(3) 0.06271(15) Uani 1 1 d . . . . .
C39 C 0.0340(8) 0.3618(6) 0.7649(5) 0.075(2) Uani 1 1 d . . . . .
O7 O 0.0144(6) 0.4591(4) 0.7308(3) 0.0826(15) Uani 1 1 d . . . . .

loop_
_atom_site_aniso_label
_atom_site_aniso_U_11
_atom_site_aniso_U_22
_atom_site_aniso_U_33
_atom_site_aniso_U_23
_atom_site_aniso_U_13
_atom_site_aniso_U_12
N1 0.063(3) 0.038(2) 0.058(3) -0.028(2) -0.018(2) 0.0020(19)
N2 0.054(2) 0.0326(19) 0.041(2) -0.0193(16) -0.0173(18) 0.0046(17)
N3 0.039(2) 0.049(2) 0.045(2) -0.0215(19) -0.0122(17) 0.0043(17)
N4 0.045(2) 0.050(2) 0.048(2) -0.010(2) -0.0072(19) -0.0021(19)
O1 0.072(2) 0.0359(17) 0.0452(19) -0.0206(15) -0.0263(17) 0.0118(16)
O2 0.050(2) 0.064(2) 0.056(2) -0.0324(19) -0.0190(17) 0.0127(18)
O3 0.066(2) 0.0372(18) 0.060(2) -0.0192(16) -0.0331(18) 0.0062(16)
O4 0.056(2) 0.0417(18) 0.0475(18) -0.0250(15) -0.0243(16) 0.0134(15)
O5 0.066(2) 0.059(2) 0.085(3) -0.051(2) -0.042(2) 0.0180(19)
O6 0.0500(19) 0.0477(19) 0.0399(17) -0.0209(15) -0.0116(14) -0.0017(15)
C1 0.060(3) 0.038(2) 0.043(3) -0.019(2) -0.014(2) 0.001(2)
C2 0.045(2) 0.037(2) 0.030(2) -0.0139(18) -0.0062(18) -0.0032(19)
C3 0.041(2) 0.038(2) 0.042(2) -0.016(2) -0.0093(19) -0.0040(19)
C4 0.048(3) 0.048(3) 0.044(3) -0.019(2) -0.016(2) -0.005(2)
C5 0.053(3) 0.049(3) 0.049(3) -0.029(2) -0.010(2) -0.006(2)
C6 0.051(3) 0.034(2) 0.027(2) -0.0118(17) -0.0063(18) -0.0027(19)
C7 0.044(2) 0.031(2) 0.033(2) -0.0134(17) -0.0072(18) -0.0013(18)
C8 0.040(2) 0.034(2) 0.032(2) -0.0141(17) -0.0030(17) -0.0029(17)
C9 0.039(2) 0.039(2) 0.038(2) -0.0154(19) -0.0071(18) -0.0077(18)
C10 0.046(2) 0.038(2) 0.044(2) -0.020(2) -0.014(2) -0.0034(19)
C11 0.046(2) 0.033(2) 0.049(3) -0.020(2) -0.015(2) 0.0012(19)
C12 0.045(2) 0.032(2) 0.035(2) -0.0103(18) -0.0081(18) -0.0028(18)
C13 0.034(2) 0.045(3) 0.047(3) -0.020(2) -0.0074(19) -0.0049(19)
C14 0.045(3) 0.051(3) 0.044(3) -0.016(2) -0.008(2) 0.000(2)
C15 0.034(2) 0.045(3) 0.040(2) -0.012(2) -0.0088(18) -0.0051(19)
C16 0.037(2) 0.045(3) 0.040(2) -0.010(2) -0.0047(19) -0.011(2)
C17 0.048(3) 0.055(3) 0.034(2) -0.008(2) -0.008(2) -0.016(2)
C18 0.045(3) 0.054(3) 0.045(3) -0.002(2) -0.015(2) -0.008(2)
C19 0.070(4) 0.048(3) 0.072(4) -0.018(3) -0.044(3) 0.004(3)
C20 0.072(4) 0.055(3) 0.049(3) -0.019(3) -0.021(3) 0.006(3)
C21 0.076(4) 0.055(4) 0.075(4) -0.009(3) -0.021(3) -0.015(3)
C22 0.099(5) 0.072(4) 0.056(4) -0.007(3) -0.033(4) 0.002(4)
C23 0.058(3) 0.032(2) 0.045(3) -0.019(2) -0.014(2) 0.007(2)
C24 0.070(4) 0.051(3) 0.046(3) -0.023(2) -0.027(3) 0.020(3)
C25 0.079(4) 0.060(4) 0.111(6) -0.045(4) -0.051(4) 0.009(3)
C26 0.080(4) 0.049(3) 0.074(4) -0.016(3) -0.032(3) 0.018(3)
C27 0.050(8) 0.056(11) 0.076(12) -0.046(9) -0.024(9) 0.014(5)
C28 0.050(6) 0.043(5) 0.051(6) -0.021(4) -0.016(5) -0.001(4)
C29 0.081(10) 0.083(11) 0.069(12) -0.021(10) 0.004(9) -0.016(9)
C30 0.085(9) 0.047(6) 0.114(11) -0.050(7) -0.041(8) 0.005(6)
C27' 0.050(8) 0.056(11) 0.076(12) -0.046(9) -0.024(9) 0.014(5)
C28' 0.077(8) 0.047(6) 0.051(7) -0.029(5) 0.000(6) -0.007(6)
C29' 0.108(17) 0.114(16) 0.082(17) -0.049(15) 0.006(14) -0.055(13)
C30' 0.17(2) 0.046(8) 0.097(13) -0.024(8) 0.010(13) 0.002(10)
C31 0.064(3) 0.052(3) 0.042(3) -0.022(2) -0.016(2) -0.009(2)
C32 0.083(4) 0.048(3) 0.049(3) -0.020(2) -0.012(3) -0.009(3)
C33 0.061(4) 0.074(4) 0.085(5) -0.034(4) 0.001(3) 0.006(3)
C34 0.133(7) 0.080(5) 0.091(6) -0.060(5) -0.024(5) 0.011(5)
C35 0.054(3) 0.040(3) 0.085(4) -0.023(3) -0.010(3) -0.001(2)
C36 0.043(3) 0.039(3) 0.073(4) -0.022(3) -0.019(2) -0.004(2)
F1 0.060(2) 0.059(2) 0.201(6) -0.065(3) 0.029(3) -0.0196(19)
F2 0.168(5) 0.068(3) 0.065(3) -0.018(2) -0.016(3) 0.044(3)
F3 0.0494(18) 0.055(2) 0.122(3) -0.049(2) -0.0013(19) -0.0136(15)
F4 0.120(3) 0.053(2) 0.086(3) -0.031(2) -0.051(3) 0.026(2)
I1 0.0541(2) 0.03834(19) 0.0703(2) -0.02612(16) -0.02009(16) 0.00222(14)
C37 0.082(7) 0.065(6) 0.112(9) -0.047(7) -0.017(7) -0.007(5)
C38 0.051(6) 0.054(6) 0.085(8) -0.019(6) -0.024(6) -0.005(5)
F5 0.131(12) 0.131(14) 0.32(2) -0.133(16) -0.173(15) 0.078(11)
F6 0.172(12) 0.131(9) 0.195(12) -0.114(9) 0.070(10) -0.062(8)
F7 0.092(9) 0.070(5) 0.128(9) -0.046(6) -0.080(8) 0.045(6)
F8 0.182(11) 0.051(4) 0.099(7) -0.020(4) -0.003(7) -0.021(5)
C37' 0.076(8) 0.072(8) 0.069(8) -0.030(7) -0.030(7) 0.006(7)
C38' 0.059(8) 0.064(9) 0.078(8) -0.027(7) -0.024(7) 0.009(7)
F5' 0.041(6) 0.084(10) 0.159(15) -0.056(10) 0.004(8) -0.002(5)
F6' 0.33(3) 0.071(8) 0.101(11) -0.001(8) -0.133(15) 0.002(14)
F7' 0.044(6) 0.133(16) 0.24(3) -0.113(19) -0.003(12) 0.000(7)
F8' 0.199(19) 0.125(12) 0.093(10) -0.041(9) -0.027(10) -0.038(12)
I2 0.0561(2) 0.0564(2) 0.0760(3) -0.0199(2) -0.02180(19) 0.00361(17)
C39 0.074(4) 0.100(6) 0.071(4) -0.043(4) -0.036(4) 0.013(4)
O7 0.074(3) 0.113(4) 0.069(3) -0.045(3) -0.008(2) -0.001(3)

loop_
_atom_type_symbol
_atom_type_description
_atom_type_scat_dispersion_real
_atom_type_scat_dispersion_imag
_atom_type_scat_source
C C 0.0137 0.0067 'International Tables Vol C Tables 4.2.6.8 and 6.1.1.4'
H H 0.0000 0.0000 'International Tables Vol C Tables 4.2.6.8 and 6.1.1.4'
F F 0.0583 0.0400 'International Tables Vol C Tables 4.2.6.8 and 6.1.1.4'
I I 0.0030 5.4350 'International Tables Vol C Tables 4.2.6.8 and 6.1.1.4'
N N 0.0241 0.0134 'International Tables Vol C Tables 4.2.6.8 and 6.1.1.4'
O O 0.0389 0.0241 'International Tables Vol C Tables 4.2.6.8 and 6.1.1.4'

loop_
_geom_angle_atom_site_label_1
_geom_angle_atom_site_label_2
_geom_angle_atom_site_label_3
_geom_angle
_geom_angle_site_symmetry_1
_geom_angle_site_symmetry_3
C5 N1 C1 118.9(4) . .
C6 N2 C2 126.3(4) . .
C6 N2 H2 116.9 . .
C2 N2 H2 116.9 . .
C13 N3 C15 127.1(4) . .
C13 N3 H3 116.5 . .
C15 N3 H3 116.5 . .
C18 N4 C14 118.1(5) . .
C3 O3 C19 115.9(4) . .
C12 O4 C23 119.3(4) . .
C10 O5 C27' 123.9(12) . .
C10 O5 C27 118.1(10) . .
C16 O6 C31 116.8(4) . .
N1 C1 C2 122.4(5) . .
N1 C1 H1A 118.8 . .
C2 C1 H1A 118.8 . .
C1 C2 N2 124.7(4) . .
C1 C2 C3 117.7(4) . .
N2 C2 C3 117.6(4) . .
O3 C3 C4 124.9(4) . .
O3 C3 C2 116.4(4) . .
C4 C3 C2 118.6(4) . .
C5 C4 C3 118.8(5) . .
C5 C4 H4 120.6 . .
C3 C4 H4 120.6 . .
N1 C5 C4 123.5(4) . .
N1 C5 H5 118.2 . .
C4 C5 H5 118.2 . .
O1 C6 N2 122.5(4) . .
O1 C6 C7 119.0(4) . .
N2 C6 C7 118.5(4) . .
C8 C7 C12 117.4(4) . .
C8 C7 C6 115.4(4) . .
C12 C7 C6 126.9(4) . .
C7 C8 C9 123.8(4) . .
C7 C8 H8 118.1 . .
C9 C8 H8 118.1 . .
C8 C9 C10 117.1(4) . .
C8 C9 C13 116.1(4) . .
C10 C9 C13 126.7(4) . .
O5 C10 C11 122.8(4) . .
O5 C10 C9 116.7(4) . .
C11 C10 C9 120.5(4) . .
C12 C11 C10 120.5(4) . .
C12 C11 H11 119.8 . .
C10 C11 H11 119.8 . .
O4 C12 C11 121.8(4) . .
O4 C12 C7 117.7(4) . .
C11 C12 C7 120.5(4) . .
O2 C13 N3 122.5(5) . .
O2 C13 C9 120.0(4) . .
N3 C13 C9 117.5(4) . .
N4 C14 C15 122.8(5) . .
N4 C14 H14 118.6 . .
C15 C14 H14 118.6 . .
C14 C15 C16 118.4(4) . .
C14 C15 N3 124.0(4) . .
C16 C15 N3 117.6(4) . .
O6 C16 C17 126.2(5) . .
O6 C16 C15 115.7(4) . .
C17 C16 C15 118.2(5) . .
C18 C17 C16 118.5(5) . .
C18 C17 H17 120.7 . .
C16 C17 H17 120.7 . .
N4 C18 C17 123.9(5) . .
N4 C18 H18 118.1 . .
C17 C18 H18 118.1 . .
O3 C19 C20 110.9(4) . .
O3 C19 H19A 109.5 . .
C20 C19 H19A 109.5 . .
O3 C19 H19B 109.5 . .
C20 C19 H19B 109.5 . .
H19A C19 H19B 108.1 . .
C19 C20 C21 112.1(5) . .
C19 C20 C22 107.3(5) . .
C21 C20 C22 112.0(6) . .
C19 C20 H20 108.5 . .
C21 C20 H20 108.5 . .
C22 C20 H20 108.5 . .
C20 C21 H21A 109.5 . .
C20 C21 H21B 109.5 . .
H21A C21 H21B 109.5 . .
C20 C21 H21C 109.5 . .
H21A C21 H21C 109.5 . .
H21B C21 H21C 109.5 . .
C20 C22 H22A 109.5 . .
C20 C22 H22B 109.5 . .
H22A C22 H22B 109.5 . .
C20 C22 H22C 109.5 . .
H22A C22 H22C 109.5 . .
H22B C22 H22C 109.5 . .
O4 C23 C24 107.4(4) . .
O4 C23 H23A 110.2 . .
C24 C23 H23A 110.2 . .
O4 C23 H23B 110.2 . .
C24 C23 H23B 110.2 . .
H23A C23 H23B 108.5 . .
C23 C24 C25 111.1(5) . .
C23 C24 C26 108.8(5) . .
C25 C24 C26 112.3(6) . .
C23 C24 H24 108.2 . .
C25 C24 H24 108.2 . .
C26 C24 H24 108.2 . .
C24 C25 H25A 109.5 . .
C24 C25 H25B 109.5 . .
H25A C25 H25B 109.5 . .
C24 C25 H25C 109.5 . .
H25A C25 H25C 109.5 . .
H25B C25 H25C 109.5 . .
C24 C26 H26A 109.5 . .
C24 C26 H26B 109.5 . .
H26A C26 H26B 109.5 . .
C24 C26 H26C 109.5 . .
H26A C26 H26C 109.5 . .
H26B C26 H26C 109.5 . .
O5 C27 C28 110(2) . .
O5 C27 H27A 109.6 . .
C28 C27 H27A 109.6 . .
O5 C27 H27B 109.6 . .
C28 C27 H27B 109.6 . .
H27A C27 H27B 108.1 . .
C27 C28 C29 111.3(18) . .
C27 C28 C30 111.7(16) . .
C29 C28 C30 111.5(14) . .
C27 C28 H28 107.4 . .
C29 C28 H28 107.4 . .
C30 C28 H28 107.4 . .
C28 C29 H29A 109.5 . .
C28 C29 H29B 109.5 . .
H29A C29 H29B 109.5 . .
C28 C29 H29C 109.5 . .
H29A C29 H29C 109.5 . .
H29B C29 H29C 109.5 . .
C28 C30 H30A 109.5 . .
C28 C30 H30B 109.5 . .
H30A C30 H30B 109.5 . .
C28 C30 H30C 109.5 . .
H30A C30 H30C 109.5 . .
H30B C30 H30C 109.5 . .
O5 C27' C28' 104(2) . .
O5 C27' H27C 110.9 . .
C28' C27' H27C 110.9 . .
O5 C27' H27D 110.9 . .
C28' C27' H27D 110.9 . .
H27C C27' H27D 108.9 . .
C27' C28' C30' 108.4(19) . .
C27' C28' C29' 109.6(19) . .
C30' C28' C29' 109.4(18) . .
C27' C28' H28' 109.8 . .
C30' C28' H28' 109.8 . .
C29' C28' H28' 109.8 . .
C28' C29' H29D 109.5 . .
C28' C29' H29E 109.5 . .
H29D C29' H29E 109.5 . .
C28' C29' H29F 109.5 . .
H29D C29' H29F 109.5 . .
H29E C29' H29F 109.5 . .
C28' C30' H30D 109.5 . .
C28' C30' H30E 109.5 . .
H30D C30' H30E 109.5 . .
C28' C30' H30F 109.5 . .
H30D C30' H30F 109.5 . .
H30E C30' H30F 109.5 . .
O6 C31 C32 109.7(4) . .
O6 C31 H31A 109.7 . .
C32 C31 H31A 109.7 . .
O6 C31 H31B 109.7 . .
C32 C31 H31B 109.7 . .
H31A C31 H31B 108.2 . .
C33 C32 C31 112.3(5) . .
C33 C32 C34 111.3(7) . .
C31 C32 C34 107.2(6) . .
C33 C32 H32 108.7 . .
C31 C32 H32 108.7 . .
C34 C32 H32 108.7 . .
C32 C33 H33A 109.5 . .
C32 C33 H33B 109.5 . .
H33A C33 H33B 109.5 . .
C32 C33 H33C 109.5 . .
H33A C33 H33C 109.5 . .
H33B C33 H33C 109.5 . .
C32 C34 H34A 109.5 . .
C32 C34 H34B 109.5 . .
H34A C34 H34B 109.5 . .
C32 C34 H34C 109.5 . .
H34A C34 H34C 109.5 . .
H34B C34 H34C 109.5 . .
F2 C35 F1 105.6(6) . .
F2 C35 C36 110.2(5) . .
F1 C35 C36 108.3(5) . .
F2 C35 I1 110.3(4) . .
F1 C35 I1 109.3(4) . .
C36 C35 I1 112.9(4) . .
F4 C36 F3 107.3(5) . .
F4 C36 C35 108.3(5) . .
F3 C36 C35 107.4(5) . .
F4 C36 C36 108.6(6) . 2_656
F3 C36 C36 107.3(5) . 2_656
C35 C36 C36 117.4(6) . 2_656
F6 C37 F5 113.9(16) . .
F6 C37 C38 105.3(13) . .
F5 C37 C38 105.6(13) . .
F6 C37 I2 109.8(10) . .
F5 C37 I2 106.6(10) . .
C38 C37 I2 115.8(12) . .
F7 C38 F8 108.7(14) . .
F7 C38 C38 109.1(17) . 2
F8 C38 C38 111.5(16) . 2
F7 C38 C37 105.8(15) . .
F8 C38 C37 103.3(14) . .
C38 C38 C37 118.1(17) 2 .
F6' C37' F5' 109.9(18) . .
F6' C37' C38' 105.3(18) . .
F5' C37' C38' 100.1(16) . .
F6' C37' I2 113.5(14) . .
F5' C37' I2 112.2(14) . .
C38' C37' I2 114.8(15) . .
F7' C38' F8' 105.2(18) . .
F7' C38' C37' 116(2) . .
F8' C38' C37' 100.0(17) . .
F7' C38' C38' 105(2) . 2
F8' C38' C38' 104(2) . 2
C37' C38' C38' 124(2) . 2

loop_
_geom_bond_atom_site_label_1
_geom_bond_atom_site_label_2
_geom_bond_distance
_geom_bond_site_symmetry_2
N1 C5 1.307(7) .
N1 C1 1.356(6) .
N2 C6 1.356(6) .
N2 C2 1.402(6) .
N2 H2 0.8800 .
N3 C13 1.340(6) .
N3 C15 1.418(6) .
N3 H3 0.8800 .
N4 C18 1.322(8) .
N4 C14 1.339(7) .
O1 C6 1.221(6) .
O2 C13 1.223(6) .
O3 C3 1.340(6) .
O3 C19 1.463(6) .
O4 C12 1.365(6) .
O4 C23 1.433(6) .
O5 C10 1.362(6) .
O5 C27' 1.41(4) .
O5 C27 1.50(3) .
O6 C16 1.353(6) .
O6 C31 1.443(6) .
C1 C2 1.379(7) .
C1 H1A 0.9500 .
C2 C3 1.420(7) .
C3 C4 1.383(7) .
C4 C5 1.378(8) .
C4 H4 0.9500 .
C5 H5 0.9500 .
C6 C7 1.502(6) .
C7 C8 1.379(7) .
C7 C12 1.412(6) .
C8 C9 1.392(6) .
C8 H8 0.9500 .
C9 C10 1.409(7) .
C9 C13 1.498(7) .
C10 C11 1.388(7) .
C11 C12 1.384(6) .
C11 H11 0.9500 .
C14 C15 1.389(7) .
C14 H14 0.9500 .
C15 C16 1.403(7) .
C16 C17 1.392(7) .
C17 C18 1.380(8) .
C17 H17 0.9500 .
C18 H18 0.9500 .
C19 C20 1.486(8) .
C19 H19A 0.9900 .
C19 H19B 0.9900 .
C20 C21 1.502(9) .
C20 C22 1.541(9) .
C20 H20 1.0000 .
C21 H21A 0.9800 .
C21 H21B 0.9800 .
C21 H21C 0.9800 .
C22 H22A 0.9800 .
C22 H22B 0.9800 .
C22 H22C 0.9800 .
C23 C24 1.512(7) .
C23 H23A 0.9900 .
C23 H23B 0.9900 .
C24 C25 1.515(10) .
C24 C26 1.521(8) .
C24 H24 1.0000 .
C25 H25A 0.9800 .
C25 H25B 0.9800 .
C25 H25C 0.9800 .
C26 H26A 0.9800 .
C26 H26B 0.9800 .
C26 H26C 0.9800 .
C27 C28 1.505(18) .
C27 H27A 0.9900 .
C27 H27B 0.9900 .
C28 C29 1.513(15) .
C28 C30 1.524(12) .
C28 H28 1.0000 .
C29 H29A 0.9800 .
C29 H29B 0.9800 .
C29 H29C 0.9800 .
C30 H30A 0.9800 .
C30 H30B 0.9800 .
C30 H30C 0.9800 .
C27' C28' 1.515(17) .
C27' H27C 0.9900 .
C27' H27D 0.9900 .
C28' C30' 1.526(15) .
C28' C29' 1.529(18) .
C28' H28' 1.0000 .
C29' H29D 0.9800 .
C29' H29E 0.9800 .
C29' H29F 0.9800 .
C30' H30D 0.9800 .
C30' H30E 0.9800 .
C30' H30F 0.9800 .
C31 C32 1.506(9) .
C31 H31A 0.9900 .
C31 H31B 0.9900 .
C32 C33 1.502(10) .
C32 C34 1.530(9) .
C32 H32 1.0000 .
C33 H33A 0.9800 .
C33 H33B 0.9800 .
C33 H33C 0.9800 .
C34 H34A 0.9800 .
C34 H34B 0.9800 .
C34 H34C 0.9800 .
C35 F2 1.338(9) .
C35 F1 1.342(7) .
C35 C36 1.515(9) .
C35 I1 2.170(6) .
C36 F4 1.338(7) .
C36 F3 1.346(6) .
C36 C36 1.552(10) 2_656
C37 F6 1.358(15) .
C37 F5 1.383(15) .
C37 C38 1.508(15) .
C37 I2 2.201(16) .
C38 F7 1.321(14) .
C38 F8 1.358(15) .
C38 C38 1.47(4) 2
C37' F6' 1.316(16) .
C37' F5' 1.384(16) .
C37' C38' 1.508(18) .
C37' I2 2.08(2) .
C38' F7' 1.332(18) .
C38' F8' 1.354(18) .
C38' C38' 1.68(6) 2
C39 O7 1.422(10) .
